data_4031658
loop_
_publ_author_name
'Huan, G.'
'Greenblatt, M.'
'Croft, M.'

_publ_section_title
;
 New ternary transition metal chalcogenides A M2 X2 (A= K, Rb, Cs; M= Co;
 A= K, M= Ni; X= S, Se): magnetically ordered metals with the
 ThCr2Si2-type structure
;
_journal_name_full 'European Journal of Solid State Inorganic Chemistry'
_journal_page_first 193
_journal_page_last 220
_journal_volume 26
_journal_year 1989
_chemical_formula_sum 'K Ni2 S2'
_space_group_IT_number 139
_symmetry_space_group_name_Hall '-I 4 2'
_symmetry_space_group_name_H-M 'I 4/m m m'
_cell_angle_alpha 90
_cell_angle_beta 90
_cell_angle_gamma 90
_cell_formula_units_Z 2
_cell_length_a 3.791
_cell_length_b 3.791
_cell_length_c 12.829
_cell_volume 184.374
_citation_journal_id_ASTM EJSCE5
_cod_data_source_file Huan_EJSCE5_1989_373.cif
_cod_data_source_block K1Ni2S2
_cod_original_cell_volume 184.3743
_cod_original_formula_sum 'K1 Ni2 S2'
_cod_database_code 4031658

loop_
_symmetry_equiv_pos_as_xyz
x,y,z
-y,x,z
-x,-y,z
y,-x,z
x,-y,-z
y,x,-z
-x,y,-z
-y,-x,-z
-x,-y,-z
y,-x,-z
x,y,-z
-y,x,-z
-x,y,z
-y,-x,z
x,-y,z
y,x,z
x+1/2,y+1/2,z+1/2
-y+1/2,x+1/2,z+1/2
-x+1/2,-y+1/2,z+1/2
y+1/2,-x+1/2,z+1/2
x+1/2,-y+1/2,-z+1/2
y+1/2,x+1/2,-z+1/2
-x+1/2,y+1/2,-z+1/2
-y+1/2,-x+1/2,-z+1/2
-x+1/2,-y+1/2,-z+1/2
y+1/2,-x+1/2,-z+1/2
x+1/2,y+1/2,-z+1/2
-y+1/2,x+1/2,-z+1/2
-x+1/2,y+1/2,z+1/2
-y+1/2,-x+1/2,z+1/2
x+1/2,-y+1/2,z+1/2
y+1/2,x+1/2,z+1/2

loop_
_atom_site_label
_atom_site_type_symbol
_atom_site_fract_x
_atom_site_fract_y
_atom_site_fract_z
_atom_site_occupancy
_atom_site_U_iso_or_equiv
S1 S-2 0 0 0.36 1 0.0
K1 K+1 0 0 0 1 0.0
Ni1 Ni+1 0 0.5 0.25 1 0.0
